data_2010102
loop_
_publ_author_name
'Skrzypczak-Jankun, Ewa'
'Smith, Douglas A.'

_publ_section_title
;
 Complexes of HgCl~2~ and HgBr~2~ with nitrilotriacetamide
;
_journal_issue 10
_journal_name_full 'Acta Crystallographica Section C'
_journal_page_first 1585
_journal_page_last 1588
_journal_paper_doi 10.1107/S0108270193014520
_journal_volume 50
_journal_year 1994
_chemical_formula_structural N(CH~2~CONH~2~)~3~,HgCl~2~
_chemical_formula_sum 'C6 H12 Cl2 Hg N4 O3'
_chemical_formula_weight 459.68
_chemical_name_systematic
;
nitrilotriacetamide : mercury (II) chloride
;
_space_group_IT_number 2
_symmetry_cell_setting triclinic
_symmetry_space_group_name_Hall '-P 1'
_symmetry_space_group_name_H-M 'P -1'
_atom_type_scat_source IntTabIV
_cell_angle_alpha 78.030(10)
_cell_angle_beta 78.74(2)
_cell_angle_gamma 64.05(2)
_cell_formula_units_Z 2.00
_cell_length_a 8.124(2)
_cell_length_b 8.393(2)
_cell_length_c 10.122(2)
_cell_measurement_reflns_used 25
_cell_measurement_temperature 294
_cell_measurement_theta_max 18
_cell_measurement_theta_min 9
_cell_volume 602.8(3)
_computing_cell_refinement 'CAD-4 software (Enraf-Nonius, 1977)'
_computing_data_collection 'CAD-4 software (Enraf-Nonius, 1977)'
_computing_data_reduction 'MolEN PROCESS (Fair, 1990)'
_computing_molecular_graphics 'ORTEP (Johnson, 1976)'
_computing_publication_material 'MolEN CIF(Fair, 1990)'
_computing_structure_refinement 'MolEN LSFM (Fair, 1990)'
_diffrn_measurement_device 'Enraf-Nonius CAD-4'
_diffrn_measurement_method \q/2\q
_diffrn_radiation_type MoK\a
_diffrn_radiation_wavelength 0.71073
_diffrn_reflns_av_R_equivalents 0.020
_diffrn_reflns_limit_h_max 9
_diffrn_reflns_limit_h_min 0
_diffrn_reflns_limit_k_max 10
_diffrn_reflns_limit_k_min -8
_diffrn_reflns_limit_l_max 12
_diffrn_reflns_limit_l_min -11
_diffrn_reflns_number 2495
_diffrn_reflns_theta_max 25.98
_diffrn_standards_decay_% -0.80
_diffrn_standards_interval_count 100
_diffrn_standards_number 3
_exptl_absorpt_coefficient_mu 13.21
_exptl_absorpt_correction_T_max 0.999
_exptl_absorpt_correction_T_min 0.608
_exptl_absorpt_correction_type empirical
_exptl_crystal_colour colorless
_exptl_crystal_density_diffrn 2.53
_exptl_crystal_density_method 'not measured'
_exptl_crystal_description prism
_exptl_crystal_F_000 428
_exptl_crystal_size_max 0.20
_exptl_crystal_size_mid 0.20
_exptl_crystal_size_min 0.10
_refine_diff_density_max 1.3(3)
_refine_diff_density_min -0.5(3)
_refine_ls_extinction_method 'not applied'
_refine_ls_goodness_of_fit_obs 1.5
_refine_ls_hydrogen_treatment riding
_refine_ls_number_parameters 145
_refine_ls_number_reflns 2184
_refine_ls_R_factor_obs 0.034
_refine_ls_shift/esd_max 0.01
_refine_ls_structure_factor_coef F
_refine_ls_weighting_details 'w = 4F~o~^2^/[\s^2^(F~o~^2^)]'
_refine_ls_weighting_scheme calc
_refine_ls_wR_factor_obs 0.042
_reflns_number_observed 2184
_reflns_number_total 2355
_reflns_observed_criterion >3.0\s(I)
_cod_data_source_file ha1073.cif
_cod_data_source_block HgCl2
_cod_depositor_comments
;
 Moving the _geom_angle_site_symmetry_1, _geom_angle_site_symmetry_3,
 _geom_angle and _geom_angle_publ_flag data items into the main
 _geom_angle loop. The _geom_angle_site_symmetry_1, _geom_angle_site_symmetry_3
 data items had some extra values that were removed.

 Antanas Vaitkus,
 2017-01-29

 Adding the _atom_site_type_symbol data item.

 Antanas Vaitkus,
 2017-01-29

The following automatic conversions were performed:

'_refine_ls_weighting_scheme' value ' 4F~o~^2^/[\s^2^(F~o~^2^)]' was
changed to 'calc'. New tag '_refine_ls_weighting_details' was
created. The value of the new tag was set to 'w =
4F~o~^2^/[\s^2^(F~o~^2^)]'.

Automatic conversion script
Id: cif_fix_values 3143 2015-03-26 13:38:13Z robertas 
;
_cod_original_cell_volume 603.0(10)
_cod_database_code 2010102

loop_
_symmetry_equiv_pos_as_xyz
x,y,z
-x,-y,-z

loop_
_atom_site_aniso_label
_atom_site_aniso_U_11
_atom_site_aniso_U_22
_atom_site_aniso_U_33
_atom_site_aniso_U_12
_atom_site_aniso_U_13
_atom_site_aniso_U_23
Hg 0.02937(9) 0.01903(9) 0.02520(10) -0.00479(7) -0.00334(8) -0.00257(8)
Cl1 0.07300(10) 0.0182(6) 0.0376(7) -0.0053(6) -0.0171(6) 0.0007(5)
Cl2 0.0300(6) 0.0435(9) 0.0334(7) 0.0018(6) -0.0064(5) 0.0040(6)
O1 0.033(2) 0.027(2) 0.044(2) -0.0160(10) 0.0030(10) -0.0120(10)
O2 0.051(2) 0.039(2) 0.035(2) -0.0320(10) -0.0010(10) -0.0060(10)
O3 0.034(2) 0.028(2) 0.039(2) -0.0130(10) 0.009(2) -0.0130(10)
N 0.021(2) 0.016(2) 0.020(2) -0.0070(10) 0.0030(10) -0.0020(10)
N1 0.029(2) 0.033(2) 0.047(3) -0.0170(10) 0.011(2) -0.015(2)
N2 0.052(2) 0.032(2) 0.026(2) -0.024(2) 0.004(2) -0.006(2)
N3 0.024(2) 0.044(2) 0.042(2) -0.0160(10) 0.004(2) -0.014(2)
C1 0.019(2) 0.020(2) 0.031(2) -0.0070(10) 0.000(2) -0.004(2)
C2 0.021(2) 0.017(2) 0.026(2) -0.0060(10) -0.002(2) -0.002(2)
C3 0.024(2) 0.019(2) 0.026(2) -0.0090(10) 0.002(2) -0.002(2)
C4 0.023(2) 0.026(2) 0.021(2) -0.0100(10) -0.003(2) -0.002(2)
C5 0.021(2) 0.019(2) 0.027(2) -0.0080(10) -0.004(2) -0.004(2)
C6 0.021(2) 0.026(2) 0.022(2) -0.0090(10) -0.002(2) -0.001(2)

loop_
_atom_site_label
_atom_site_type_symbol
_atom_site_fract_x
_atom_site_fract_y
_atom_site_fract_z
_atom_site_calc_flag
Hg Hg 0.23477(3) 0.01614(2) 0.11971(2) ?
Cl1 Cl 0.4045(3) -0.2652(2) 0.2342(2) ?
Cl2 Cl 0.0373(2) 0.2357(3) -0.0315(2) ?
O1 O -0.0697(5) 0.0994(5) 0.3240(4) ?
O2 O 0.3453(6) 0.3299(5) 0.4858(4) ?
O3 O 0.5214(5) 0.0960(5) 0.1078(4) ?
N N 0.1920(5) 0.2415(6) 0.2762(4) ?
N1 N -0.2834(7) 0.3389(7) 0.4183(5) ?
N2 N 0.2184(7) 0.1625(7) 0.6318(5) ?
N3 N 0.5951(6) 0.3195(7) 0.1222(5) ?
C1 C -0.0024(7) 0.3546(7) 0.3101(6) ?
C2 C 0.2764(7) 0.1223(7) 0.3992(5) ?
C3 C 0.2848(7) 0.3551(7) 0.2004(5) ?
C4 C -0.1209(7) 0.2502(7) 0.3533(5) ?
C5 C 0.2804(6) 0.2170(7) 0.5097(5) ?
C6 C 0.4808(7) 0.2421(7) 0.1409(5) ?
HC11 H -0.046 0.440 0.233 calc
HC12 H -0.013 0.415 0.383 calc
HC21 H 0.400 0.046 0.371 calc
HC22 H 0.209 0.052 0.437 calc
HC31 H 0.289 0.426 0.260 calc
HC32 H 0.216 0.431 0.128 calc
HN11 H -0.311 0.455 0.436 calc
HN12 H -0.372 0.289 0.448 calc
HN21 H 0.169 0.076 0.644 calc
HN22 H 0.223 0.209 0.708 calc
HN31 H 0.556 0.433 0.151 calc
HN32 H 0.717 0.262 0.080 calc

loop_
_geom_angle_atom_site_label_1
_geom_angle_atom_site_label_2
_geom_angle_atom_site_label_3
_geom_angle_site_symmetry_1
_geom_angle_site_symmetry_3
_geom_angle
_geom_angle_publ_flag
C1 N C2 . . 111.3(4) yes
C1 N C3 . . 108.8(5) yes
C2 N C3 . . 115.6(4) yes
N C1 C4 . . 113.1(5) yes
N C2 C5 . . 115.5(5) yes
N C3 C6 . . 111.2(5) yes
C1 C4 N1 . . 114.0(6) yes
C2 C5 N2 . . 114.3(5) yes
C3 C6 N3 . . 114.5(6) yes
C1 C4 O1 . . 121.8(5) yes
C2 C5 O2 . . 121.9(5) yes
C3 C6 O3 . . 121.3(5) yes
N1 C4 O1 . . 124.2(6) yes
N2 C5 O2 . . 123.7(5) yes
N3 C6 O3 . . 124.1(6) yes
Hg N C1 . . 111.4(3) yes
Hg N C2 . . 102.7(3) yes
Hg N C3 . . 106.9(3) yes

loop_
_geom_bond_atom_site_label_1
_geom_bond_atom_site_label_2
_geom_bond_distance
_geom_bond_publ_flag
N C1 1.461(6) yes
N C2 1.495(7) yes
N C3 1.473(8) yes
C1 C4 1.517(8) yes
C2 C5 1.513(8) yes
C3 C6 1.529(8) yes
O1 C4 1.229(8) yes
O2 C5 1.226(9) yes
O3 C6 1.230(8) yes
N1 C4 1.316(8) yes
N2 C5 1.309(8) yes
N3 C6 1.315(8) yes

loop_
_geom_contact_atom_site_label_1
_geom_contact_atom_site_label_2
_geom_contact_distance
_geom_contact_site_symmetry_2
_geom_contact_publ_flag
Hg Cl1 2.3370(10) . yes
Hg Cl2 2.3480(10) . yes
Hg N 2.580(5) . yes
Hg O1 2.823(4) . yes
Hg O3 2.666(5) . yes
Hg O3 2.757(4) 2_655 yes
Hg N3 3.738(4) 2_655 yes
Hg Cl2 3.974(2) 2_555 yes
N2 O1 2.863(8) 2_556 yes
N1 O2 2.937(8) 2_566 yes
N1 O2 2.991(7) 1_455 yes

loop_
_geom_torsion_atom_site_label_1
_geom_torsion_atom_site_label_2
_geom_torsion_atom_site_label_3
_geom_torsion_atom_site_label_4
_geom_torsion
_geom_torsion_publ_flag
Cl1 Hg N C1 -123.7(3) no
Cl1 Hg N C2 -4.4(3) no
Cl1 Hg N C3 117.7(3) no
Cl2 Hg N C1 48.9(3) no
Cl2 Hg N C2 168.2(3) no
Cl2 Hg N C3 -69.7(3) no
